data_7707609
loop_
_publ_author_name
'Mullens, Bryce G.'
'Avdeev, Maxim'
'Brand, Helen E. A.'
'Mondal, S.'
'Vaitheeswaran, G.'
'Kennedy, Brendan J.'

_publ_section_title
;
 Insights into the structural variations in
 SmNb<sub>1-<i>x</i></sub>Ta<sub><i>x</i></sub>O<sub>4</sub> and
 HoNb<sub>1-<i>x</i></sub>Ta<sub><i>x</i></sub>O<sub>4</sub> combined
 experimental and computational studies.
;
_journal_issue 26
_journal_name_full 'Dalton transactions (Cambridge, England : 2003)'
_journal_page_first 9103
_journal_page_last 9117
_journal_paper_doi 10.1039/d1dt01051d
_journal_volume 50
_journal_year 2021
_chemical_formula_sum 'Nb O4 Sm'
_chemical_formula_weight 307.30
_space_group_IT_number 15
_space_group_name_Hall '-I 2ya'
_space_group_name_H-M_alt 'I 1 2/a 1'
_symmetry_cell_setting monoclinic
_symmetry_space_group_name_H-M 'I 1 2/a 1'
_audit_creation_date 2021-05-20T14:21
_audit_creation_method 'from EXP file using GSAS2CIF'
_audit_update_record ' 2021-05-20T14:21  Initial CIF as created by GSAS2CIF'
_cell_angle_alpha 90.0
_cell_angle_beta 94.67780(10)
_cell_angle_gamma 90.0
_cell_formula_units_Z 4
_cell_length_a 5.420642(6)
_cell_length_b 11.175429(14)
_cell_length_c 5.119937(6)
_cell_volume 309.1224(6)
_computing_structure_refinement GSAS
_diffrn_radiation_polarisn_ratio 0.99
_diffrn_radiation_probe x-ray
_diffrn_radiation_wavelength 0.687514
_exptl_absorpt_correction_T_max 1.00000
_exptl_absorpt_correction_T_min 1.00000
_exptl_absorpt_process_details
;   GSAS Absorption/surface roughness correction: function number 0
 No correction is applied.
;
_pd_block_id 2021-05-20T14:21|SMNBO4_X0|bjk|Australian_Synchrotron
_pd_calc_method 'Rietveld Refinement'
_pd_instr_location ' ?'
_pd_meas_number_of_points 19879
_pd_phase_name 'SMNBO4_X0  Lambda = 0.6875139'
_pd_proc_info_datetime 2021-05-20T14:21:04
_pd_proc_info_excluded_regions ' ?'
_pd_proc_ls_background_function
;   GSAS Background function number 1 with 18 terms.
 Shifted Chebyshev function of 1st kind
      1:    6176.08     2:   -7824.88     3:    5606.97     4:   -3351.33    
      5:    1652.96     6:   -552.752     7:    71.9928     8:    60.9060    
      9:   -2.43028    10:   -57.1157    11:    90.9999    12:   -43.5172    
     13:    21.1325    14:    20.3264    15:   -34.7208    16:    36.5522    
     17:   -26.6427    18:    13.4507    
;
_pd_proc_ls_peak_cutoff 0.00010
_pd_proc_ls_profile_function
;
 CW Profile function number 4 with  21 terms
 Pseudovoigt profile coefficients as parameterized in
 P. Thompson, D.E. Cox & J.B. Hastings (1987). J. Appl. Cryst.,20,79-83.
 Asymmetry correction of L.W. Finger, D.E. Cox & A. P. Jephcoat (1994).
 J. Appl. Cryst.,27,892-900.
 Microstrain broadening by P.W. Stephens,  (1999). J. Appl. Cryst.,32,281-289.
 #1(GU)   =    7.493 #2(GV)   =   -0.845 #3(GW)   =   -1.401
 #4(GP)   =    1.537 #5(LX)   =    0.667 #6(ptec) =     0.00
 #7(trns) =     0.00 #8(shft) =   0.0000 #9(sfec) =     0.00
 #10(S/L) =   0.0005 #11(H/L) =   0.0005 #12(eta) =   1.0000
 #13(S400 ) =  4.9E-04 #14(S040 ) =  0.0E+00 #15(S004 ) =  1.3E-03
 #16(S220 ) =  1.7E-04 #17(S202 ) =  2.2E-03 #18(S022 ) =  2.4E-04
 #19(S301 ) = -1.8E-03 #20(S103 ) =  3.7E-03 #21(S121 ) =  2.4E-04
 Peak tails are ignored  where the intensity is below 0.0001 times the peak
   Aniso. broadening axis   0.0   0.0   1.0
;
_pd_proc_ls_prof_R_factor 0.0323
_pd_proc_ls_prof_wR_expected 0.0132
_pd_proc_ls_prof_wR_factor 0.0475
_pd_proc_number_of_points 19879
_pd_spec_mounting ' ?'
_refine_ls_goodness_of_fit_all 3.60
_refine_ls_matrix_type full
_refine_ls_number_parameters 46
_refine_ls_number_restraints 0
_refine_ls_R_Fsqd_factor 0.04827
_refine_ls_shift/su_max 0.19
_refine_ls_shift/su_mean 0.02
_reflns_d_resolution_high 0.549
_reflns_d_resolution_low 5.588
_reflns_limit_h_max 9
_reflns_limit_h_min 0
_reflns_limit_k_max 20
_reflns_limit_k_min 0
_reflns_limit_l_max 9
_reflns_limit_l_min -9
_reflns_number_total 983
_cod_data_source_file d1dt01051d5.cif
_cod_data_source_block SMNBO4_X0_publ
_cod_depositor_comments
;
The following automatic conversions were performed:

data item '_geom_angle_publ_flag' value 'N' was changed to 'n' in
accordance with the
/home/data/users/saulius/crontab/automatic-downloads/rss-feeds/RSC/lib/dictionaries/cif_core.dic
dictionary named 'cif_core.dic' version 2.4.2 last updated on
2011-04-26 (40 times).

data item '_geom_bond_publ_flag' value 'N' was changed to 'n' in
accordance with the
/home/data/users/saulius/crontab/automatic-downloads/rss-feeds/RSC/lib/dictionaries/cif_core.dic
dictionary named 'cif_core.dic' version 2.4.2 last updated on
2011-04-26 (29 times).

Automatic conversion script
Id: cif_fix_values 7556 2019-12-06 15:28:31Z antanas 

 Adding full bibliography for 7707607--7707609.cif.
;
_cod_original_cell_volume 309.1220(10)
_cod_database_code 7707609
_gsas_exptl_extinct_corr_t_min 1.00000
_gsas_exptl_extinct_corr_t_max 1.00000

loop_
_symmetry_equiv_pos_site_id
_symmetry_equiv_pos_as_xyz
1 +x,+y,+z
2 -x+1/2,+y,-z
-1 -x,-y,-z
-2 +x+1/2,-y,+z
101 +x+1/2,+y+1/2,+z+1/2
102 -x,+y+1/2,-z+1/2
-101 -x+1/2,-y+1/2,-z+1/2
-102 +x,-y+1/2,+z+1/2

loop_
_atom_site_type_symbol
_atom_site_label
_atom_site_fract_x
_atom_site_fract_y
_atom_site_fract_z
_atom_site_occupancy
_atom_site_thermal_displace_type
_atom_site_U_iso_or_equiv
_atom_site_symmetry_multiplicity
Sm SM1 0.25 0.12078(4) 0.0 1.0 Uiso 0.00284(6) 4
Nb Nb1 0.25 0.64619(4) 0.0 1.0 Uiso 0.01219(14) 4
O- O1 0.0076(4) 0.71551(20) 0.2029(5) 1.0 Uiso 0.0121(6) 8
O- O2 0.9039(4) 0.45567(20) 0.2463(4) 1.0 Uiso 0.0091(5) 8

loop_
_atom_type_symbol
_atom_type_number_in_cell
_atom_type_scat_dispersion_real
_atom_type_scat_dispersion_imag
_atom_type_scat_Cromer_Mann_a1
_atom_type_scat_Cromer_Mann_a2
_atom_type_scat_Cromer_Mann_a3
_atom_type_scat_Cromer_Mann_a4
_atom_type_scat_Cromer_Mann_b1
_atom_type_scat_Cromer_Mann_b2
_atom_type_scat_Cromer_Mann_b3
_atom_type_scat_Cromer_Mann_b4
_atom_type_scat_Cromer_Mann_c
_atom_type_scat_source
Sm+3 4.0 0.000 0.000 23.1504 2.31641 20.2599 0.17408 11.9202 12.1571 2.71488 24.8242 0.95459 International_Tables_Vol_C
Nb+5 4.0 0.000 0.000 17.9163 1.12446 13.3417 0.02878 10.7990 9.28206 0.33790 25.7228 -6.3934 International_Tables_Vol_C
O-2 16.0 0.000 0.000 3.76936 15.0797 2.53342 6.30430 1.91579 40.3445 1.55094 0.31291 0.22789 International_Tables_Vol_C
Ta+5 0.0 0.000 0.000 29.1587 1.50711 18.8407 0.11674 12.8268 6.31524 5.38695 12.4244 1.78555 International_Tables_Vol_C

loop_
_geom_angle_atom_site_label_1
_geom_angle_atom_site_label_2
_geom_angle_atom_site_label_3
_geom_angle
_geom_angle_site_symmetry_1
_geom_angle_site_symmetry_2
_geom_angle_site_symmetry_3
_geom_angle_publ_flag
O1 SM1 O1 84.82(11) -1_565 . -2_554 n
O1 SM1 O1 75.23(9) -1_565 . 101_544 n
O1 SM1 O1 66.54(5) -1_565 . 102_334 n
O1 SM1 O2 122.69(8) -1_565 . 101_444 n
O1 SM1 O2 125.13(8) -1_565 . 102_434 n
O1 SM1 O2 153.64(8) -1_565 . -101_544 n
O1 SM1 O2 68.90(8) -1_565 . -102_343 n
O1 SM1 O1 66.54(5) -2_554 . 101_544 n
O1 SM1 O1 75.23(9) -2_554 . 102_334 n
O1 SM1 O2 125.13(8) -2_554 . 101_444 n
O1 SM1 O2 122.69(8) -2_554 . 102_434 n
O1 SM1 O2 68.90(8) -2_554 . -101_544 n
O1 SM1 O2 153.64(8) -2_554 . -102_343 n
O1 SM1 O1 127.51(11) 101_544 . 102_334 n
O1 SM1 O2 75.75(8) 101_544 . 101_444 n
O1 SM1 O2 156.11(7) 101_544 . 102_434 n
O1 SM1 O2 91.80(7) 101_544 . -101_544 n
O1 SM1 O2 106.84(8) 101_544 . -102_343 n
O1 SM1 O2 156.11(7) 102_334 . 101_444 n
O1 SM1 O2 75.75(8) 102_334 . 102_434 n
O1 SM1 O2 106.84(8) 102_334 . -101_544 n
O1 SM1 O2 91.80(7) 102_334 . -102_343 n
O2 SM1 O2 81.87(10) 101_444 . 102_434 n
O2 SM1 O2 74.21(8) 101_444 . -101_544 n
O2 SM1 O2 73.96(5) 101_444 . -102_343 n
O2 SM1 O2 73.96(5) 102_434 . -101_544 n
O2 SM1 O2 74.21(8) 102_434 . -102_343 n
O2 SM1 O2 137.43(11) -101_544 . -102_343 n
O1 Nb1 O1 132.00(14) 1_555 . 2_555 n
O1 Nb1 O2 109.25(10) 1_555 . -1_665 n
O1 Nb1 O2 99.89(9) 1_555 . -2_454 n
O1 Nb1 O2 99.89(9) 2_555 . -1_665 n
O1 Nb1 O2 109.25(10) 2_555 . -2_454 n
O2 Nb1 O2 103.88(14) -1_665 . -2_454 n
SM1 O1 SM1 104.77(9) -1_565 . 101_455 n
SM1 O1 Nb1 117.51(11) -1_565 . 1_555 n
SM1 O1 Nb1 129.10(11) 101_455 . 1_555 n
SM1 O2 SM1 105.79(8) 101_555 . -101_555 n
SM1 O2 Nb1 132.37(12) 101_555 . -1_665 n
SM1 O2 Nb1 116.65(11) -101_755 . -1_665 n

loop_
_geom_bond_atom_site_label_1
_geom_bond_atom_site_label_2
_geom_bond_distance
_geom_bond_site_symmetry_1
_geom_bond_site_symmetry_2
_geom_bond_publ_flag
SM1 SM1 3.8254(6) . -1_555 n
SM1 SM1 3.8254(6) . -1_655 n
SM1 SM1 3.8593(6) . -101_443 n
SM1 SM1 3.8593(6) . -101_444 n
SM1 Nb1 3.584440(30) . 101_444 n
SM1 Nb1 3.584440(30) . 101_545 n
SM1 O1 2.4778(24) . -1_565 n
SM1 O1 2.4778(24) . -2_565 n
SM1 O1 2.3940(23) . 101_544 n
SM1 O1 2.3940(23) . 102_545 n
SM1 O2 2.4425(22) . 101_444 n
SM1 O2 2.4425(22) . 102_645 n
SM1 O2 2.3536(22) . -101_544 n
SM1 O2 2.3536(22) . -102_343 n
Nb1 SM1 3.584440(30) . 101_454 n
Nb1 SM1 3.584440(30) . 101_555 n
Nb1 O1 1.9047(23) . 1_555 n
Nb1 O1 1.9047(23) . 2_555 n
Nb1 O1 2.4704(24) . -101_454 n
Nb1 O1 2.4704(24) . -102_453 n
Nb1 O2 1.8467(22) . -1_665 n
Nb1 O2 1.8467(22) . -2_465 n
O1 SM1 2.4778(24) . -1_565 n
O1 SM1 2.3940(23) . 101_455 n
O1 Nb1 1.9047(23) . 1_555 n
O1 Nb1 2.4704(24) . -101_454 n
O2 SM1 2.4425(22) . 101_555 n
O2 SM1 2.3536(22) . -101_544 n
O2 Nb1 1.8467(22) . -1_665 n
